data_4118279
loop_
_publ_author_name
'Barry M. Trost'
'Tom M. Lam'

_publ_contact_author_address 'Department of Chemistry, Stanford University'
_publ_contact_author_email tommtlam@stanford.edu
_publ_contact_author_name 'Tom Lam'
_publ_contact_author_phone '650 723 1100'
_publ_section_title
;
 Development of Diamidophosphite Ligands and Their Application to the
 Palladium-Catalyzed Vinyl-Substituted Trimethylenemethane Asymmetric [3 +
 2] Cycloaddition
;
_journal_name_full 'Journal of the American Chemical Society'
_journal_page_first 11319
_journal_page_last 11321
_journal_paper_doi 10.1021/ja305717r
_journal_volume 134
_journal_year 2012
_chemical_absolute_configuration ad
_chemical_formula_moiety 'C24 H21 Cl N2 O'
_chemical_formula_sum 'C24 H21 Cl N2 O'
_chemical_formula_weight 388.88
_chemical_name_systematic
; 
 ? 
;
_space_group_IT_number 4
_symmetry_cell_setting monoclinic
_symmetry_space_group_name_Hall 'P 2yb'
_symmetry_space_group_name_H-M 'P 1 21 1'
_atom_sites_solution_hydrogens geom
_atom_sites_solution_primary direct
_atom_sites_solution_secondary difmap
_audit_creation_method SHELXL-97
_cell_angle_alpha 90.00
_cell_angle_beta 99.679(3)
_cell_angle_gamma 90.00
_cell_formula_units_Z 2
_cell_length_a 10.1987(5)
_cell_length_b 6.0777(3)
_cell_length_c 16.6677(8)
_cell_measurement_reflns_used 4595
_cell_measurement_temperature 120(2)
_cell_measurement_theta_max 69.41
_cell_measurement_theta_min 2.69
_cell_volume 1018.43(9)
_computing_cell_refinement 'Bruker SAINT v7.66A'
_computing_data_collection 'Bruker APEX-II v2010-7'
_computing_data_reduction 'Bruker SAINT v7.66A'
_computing_structure_refinement 'SHELXL-97 (Sheldrick, 2008)'
_computing_structure_solution 'SHELXS-97 (Sheldrick, 2008)'
_diffrn_ambient_temperature 120(2)
_diffrn_detector_area_resol_mean 8.33
_diffrn_measured_fraction_theta_full 0.990
_diffrn_measured_fraction_theta_max 0.991
_diffrn_measurement_device_type 'Bruker APEX'
_diffrn_measurement_method 'combination of \w and \f-scans '
_diffrn_radiation_monochromator graphite
_diffrn_radiation_source 'fine-focus sealed tube'
_diffrn_radiation_type CuK\a
_diffrn_radiation_wavelength 1.54178
_diffrn_reflns_av_R_equivalents 0.0270
_diffrn_reflns_av_sigmaI/netI 0.0364
_diffrn_reflns_limit_h_max 12
_diffrn_reflns_limit_h_min -12
_diffrn_reflns_limit_k_max 7
_diffrn_reflns_limit_k_min -7
_diffrn_reflns_limit_l_max 20
_diffrn_reflns_limit_l_min -20
_diffrn_reflns_number 9810
_diffrn_reflns_theta_full 69.64
_diffrn_reflns_theta_max 69.64
_diffrn_reflns_theta_min 2.69
_exptl_absorpt_coefficient_mu 1.779
_exptl_absorpt_correction_T_max 0.8855
_exptl_absorpt_correction_T_min 0.5259
_exptl_absorpt_correction_type numerical
_exptl_absorpt_process_details 'SADABS, Sheldrick, 2008'
_exptl_crystal_colour colorless
_exptl_crystal_density_diffrn 1.268
_exptl_crystal_description blade
_exptl_crystal_F_000 408
_exptl_crystal_size_max 0.29
_exptl_crystal_size_mid 0.13
_exptl_crystal_size_min 0.06
_refine_diff_density_max 0.195
_refine_diff_density_min -0.175
_refine_diff_density_rms 0.035
_refine_ls_abs_structure_details 'Flack H D (1983), Acta Cryst. A39, 876-881, 1451 Friedel Pairs measured'
_refine_ls_abs_structure_Flack 0.018(14)
_refine_ls_extinction_method none
_refine_ls_goodness_of_fit_ref 1.041
_refine_ls_hydrogen_treatment constr
_refine_ls_matrix_type full
_refine_ls_number_parameters 253
_refine_ls_number_reflns 3570
_refine_ls_number_restraints 1
_refine_ls_restrained_S_all 1.041
_refine_ls_R_factor_all 0.0365
_refine_ls_R_factor_gt 0.0340
_refine_ls_shift/su_max 0.001
_refine_ls_shift/su_mean 0.000
_refine_ls_structure_factor_coef Fsqd
_refine_ls_weighting_details 'calc w=1/[\s^2^(Fo^2^)+(0.0434P)^2^+0.1906P] where P=(Fo^2^+2Fc^2^)/3'
_refine_ls_weighting_scheme calc
_refine_ls_wR_factor_gt 0.0850
_refine_ls_wR_factor_ref 0.0869
_reflns_number_gt 3370
_reflns_number_total 3570
_reflns_threshold_expression >2sigma(I)
_cod_data_source_file ja305717r_si_003.cif
_cod_data_source_block su1205
_cod_database_code 4118279

loop_
_symmetry_equiv_pos_as_xyz
'x, y, z'
'-x, y+1/2, -z'

loop_
_atom_site_label
_atom_site_type_symbol
_atom_site_fract_x
_atom_site_fract_y
_atom_site_fract_z
_atom_site_U_iso_or_equiv
_atom_site_adp_type
_atom_site_occupancy
_atom_site_symmetry_multiplicity
_atom_site_calc_flag
_atom_site_refinement_flags
Cl1 Cl -0.32395(5) 0.00262(10) 0.71925(4) 0.04957(17) Uani 1 1 d .
O1 O 0.14634(13) 0.7867(3) 0.68420(8) 0.0329(3) Uani 1 1 d .
N1 N 0.36519(15) 0.7572(3) 0.59415(10) 0.0254(3) Uani 1 1 d .
N2 N 0.46026(15) 0.5282(3) 0.69133(10) 0.0271(4) Uani 1 1 d .
C1 C 0.35968(18) 0.6651(3) 0.66878(11) 0.0244(4) Uani 1 1 d .
C2 C 0.47626(19) 0.6716(4) 0.56922(12) 0.0294(4) Uani 1 1 d .
H2A H 0.5075 0.7024 0.5198 0.035 Uiso 1 1 calc R
C3 C 0.53279(19) 0.5332(4) 0.62979(12) 0.0296(4) Uani 1 1 d .
H3A H 0.6120 0.4515 0.6291 0.035 Uiso 1 1 calc R
C4 C 0.24819(18) 0.6930(3) 0.71404(12) 0.0251(4) Uani 1 1 d .
C5 C 0.26775(19) 0.5969(4) 0.79894(11) 0.0253(4) Uani 1 1 d .
H5A H 0.2995 0.4415 0.7977 0.030 Uiso 1 1 calc R
C6 C 0.13999(18) 0.6048(3) 0.83663(11) 0.0242(4) Uani 1 1 d .
H6A H 0.1054 0.7589 0.8303 0.029 Uiso 1 1 calc R
C7 C 0.1931(2) 0.5685(4) 0.92911(11) 0.0281(4) Uani 1 1 d .
H7A H 0.1312 0.6391 0.9620 0.034 Uiso 1 1 calc R
C8 C 0.32568(19) 0.6923(4) 0.94215(13) 0.0305(4) Uani 1 1 d .
C9 C 0.36781(19) 0.7328(4) 0.86005(13) 0.0344(5) Uani 1 1 d .
H9A H 0.4601 0.6817 0.8604 0.041 Uiso 1 1 calc R
H9B H 0.3622 0.8912 0.8460 0.041 Uiso 1 1 calc R
C10 C 0.02647(19) 0.4539(3) 0.80187(11) 0.0243(4) Uani 1 1 d .
C11 C -0.10326(18) 0.5197(4) 0.80738(11) 0.0258(4) Uani 1 1 d .
H11A H -0.1177 0.6616 0.8282 0.031 Uiso 1 1 calc R
C12 C -0.2113(2) 0.3821(4) 0.78310(13) 0.0296(4) Uani 1 1 d .
H12A H -0.2986 0.4272 0.7886 0.036 Uiso 1 1 calc R
C13 C -0.1898(2) 0.1789(4) 0.75096(13) 0.0310(5) Uani 1 1 d .
C14 C -0.0636(2) 0.1108(4) 0.74191(12) 0.0297(4) Uani 1 1 d .
H14A H -0.0506 -0.0281 0.7183 0.036 Uiso 1 1 calc R
C15 C 0.04386(18) 0.2491(3) 0.76785(11) 0.0265(4) Uani 1 1 d .
H15A H 0.1308 0.2028 0.7622 0.032 Uiso 1 1 calc R
C16 C 0.2118(2) 0.3309(4) 0.95251(12) 0.0330(5) Uani 1 1 d .
H16A H 0.2711 0.2458 0.9269 0.040 Uiso 1 1 calc R
C17 C 0.1511(3) 0.2335(5) 1.00636(15) 0.0511(7) Uani 1 1 d .
H17A H 0.0912 0.3144 1.0330 0.061 Uiso 1 1 calc R
H17B H 0.1670 0.0822 1.0187 0.061 Uiso 1 1 calc R
C18 C 0.3904(2) 0.7538(5) 1.01331(14) 0.0408(5) Uani 1 1 d .
H18A H 0.4720 0.8315 1.0168 0.049 Uiso 1 1 calc R
H18B H 0.3557 0.7205 1.0614 0.049 Uiso 1 1 calc R
C19 C 0.27773(19) 0.9183(3) 0.54979(12) 0.0251(4) Uani 1 1 d .
C20 C 0.21067(19) 0.8668(4) 0.47266(12) 0.0278(4) Uani 1 1 d .
H20A H 0.2214 0.7265 0.4494 0.033 Uiso 1 1 calc R
C21 C 0.12735(19) 1.0238(4) 0.42983(11) 0.0302(4) Uani 1 1 d .
H21A H 0.0819 0.9915 0.3766 0.036 Uiso 1 1 calc R
C22 C 0.1104(2) 1.2271(4) 0.46440(12) 0.0305(4) Uani 1 1 d .
H22A H 0.0524 1.3329 0.4353 0.037 Uiso 1 1 calc R
C23 C 0.1783(2) 1.2754(4) 0.54158(13) 0.0312(4) Uani 1 1 d .
H23A H 0.1656 1.4141 0.5654 0.037 Uiso 1 1 calc R
C24 C 0.2648(2) 1.1232(4) 0.58442(12) 0.0292(4) Uani 1 1 d .
H24A H 0.3141 1.1588 0.6364 0.035 Uiso 1 1 calc R

loop_
_atom_site_aniso_label
_atom_site_aniso_U_11
_atom_site_aniso_U_22
_atom_site_aniso_U_33
_atom_site_aniso_U_23
_atom_site_aniso_U_13
_atom_site_aniso_U_12
Cl1 0.0316(3) 0.0328(3) 0.0785(4) -0.0008(3) -0.0075(3) -0.0075(3)
O1 0.0257(7) 0.0417(9) 0.0325(7) 0.0092(7) 0.0088(6) 0.0065(7)
N1 0.0218(7) 0.0290(9) 0.0265(8) -0.0019(7) 0.0070(6) -0.0016(7)
N2 0.0224(7) 0.0289(9) 0.0305(8) -0.0023(8) 0.0056(6) 0.0006(7)
C1 0.0224(8) 0.0243(10) 0.0264(9) -0.0023(8) 0.0036(7) -0.0030(8)
C2 0.0261(9) 0.0338(11) 0.0302(10) -0.0044(9) 0.0104(8) -0.0029(9)
C3 0.0224(9) 0.0315(12) 0.0362(10) -0.0015(9) 0.0086(7) 0.0043(9)
C4 0.0236(9) 0.0235(10) 0.0278(9) -0.0013(8) 0.0037(7) -0.0026(8)
C5 0.0216(9) 0.0256(9) 0.0294(9) 0.0011(8) 0.0065(7) 0.0022(8)
C6 0.0240(9) 0.0245(9) 0.0252(9) 0.0008(8) 0.0071(7) 0.0030(8)
C7 0.0262(9) 0.0353(12) 0.0235(9) -0.0017(8) 0.0064(7) -0.0002(8)
C8 0.0271(9) 0.0310(11) 0.0332(10) -0.0008(9) 0.0047(8) 0.0012(9)
C9 0.0247(9) 0.0442(13) 0.0339(10) 0.0000(10) 0.0034(8) -0.0051(9)
C10 0.0255(9) 0.0280(11) 0.0197(8) 0.0037(7) 0.0048(7) 0.0016(8)
C11 0.0269(9) 0.0254(9) 0.0256(9) 0.0002(8) 0.0059(7) 0.0032(9)
C12 0.0227(9) 0.0343(12) 0.0319(10) 0.0028(9) 0.0048(8) 0.0017(9)
C13 0.0258(9) 0.0294(11) 0.0356(11) 0.0060(9) -0.0007(8) -0.0055(9)
C14 0.0328(10) 0.0240(10) 0.0310(10) 0.0011(8) 0.0014(8) 0.0026(9)
C15 0.0240(9) 0.0272(10) 0.0284(9) 0.0031(9) 0.0043(7) 0.0043(8)
C16 0.0305(10) 0.0414(13) 0.0256(10) 0.0026(9) 0.0004(8) -0.0015(9)
C17 0.0503(14) 0.0557(17) 0.0495(14) 0.0203(13) 0.0148(11) 0.0062(13)
C18 0.0366(11) 0.0502(15) 0.0350(11) -0.0060(11) 0.0038(9) -0.0066(11)
C19 0.0230(9) 0.0281(10) 0.0261(9) 0.0035(8) 0.0096(8) -0.0037(8)
C20 0.0285(10) 0.0292(11) 0.0276(10) -0.0026(8) 0.0104(8) -0.0040(8)
C21 0.0278(9) 0.0385(12) 0.0245(9) 0.0015(9) 0.0047(7) -0.0033(10)
C22 0.0278(9) 0.0327(11) 0.0318(10) 0.0081(9) 0.0071(8) -0.0012(9)
C23 0.0357(10) 0.0229(10) 0.0359(10) -0.0014(9) 0.0083(9) -0.0040(9)
C24 0.0284(10) 0.0320(12) 0.0270(10) -0.0019(9) 0.0044(8) -0.0050(9)

loop_
_atom_type_symbol
_atom_type_description
_atom_type_scat_dispersion_real
_atom_type_scat_dispersion_imag
_atom_type_scat_source
C C 0.0181 0.0091 'International Tables Vol C Tables 4.2.6.8 and 6.1.1.4'
H H 0.0000 0.0000 'International Tables Vol C Tables 4.2.6.8 and 6.1.1.4'
N N 0.0311 0.0180 'International Tables Vol C Tables 4.2.6.8 and 6.1.1.4'
O O 0.0492 0.0322 'International Tables Vol C Tables 4.2.6.8 and 6.1.1.4'
Cl Cl 0.3639 0.7018 'International Tables Vol C Tables 4.2.6.8 and 6.1.1.4'

loop_
_geom_angle_atom_site_label_1
_geom_angle_atom_site_label_2
_geom_angle_atom_site_label_3
_geom_angle
C2 N1 C1 106.33(17)
C2 N1 C19 124.95(16)
C1 N1 C19 128.68(16)
C1 N2 C3 105.35(17)
N2 C1 N1 111.41(17)
N2 C1 C4 123.59(18)
N1 C1 C4 124.62(17)
C3 C2 N1 106.08(17)
N2 C3 C2 110.83(17)
O1 C4 C1 121.57(18)
O1 C4 C5 122.21(17)
C1 C4 C5 116.23(16)
C4 C5 C6 112.47(16)
C4 C5 C9 112.16(17)
C6 C5 C9 102.93(16)
C10 C6 C5 118.05(16)
C10 C6 C7 114.10(16)
C5 C6 C7 102.80(14)
C16 C7 C8 111.44(18)
C16 C7 C6 113.62(17)
C8 C7 C6 102.85(16)
C18 C8 C9 126.3(2)
C18 C8 C7 124.5(2)
C9 C8 C7 109.15(17)
C8 C9 C5 104.49(17)
C15 C10 C11 117.97(18)
C15 C10 C6 123.80(17)
C11 C10 C6 118.18(18)
C12 C11 C10 121.4(2)
C13 C12 C11 118.85(19)
C12 C13 C14 121.5(2)
C12 C13 Cl1 119.91(16)
C14 C13 Cl1 118.62(18)
C13 C14 C15 119.0(2)
C14 C15 C10 121.28(18)
C17 C16 C7 123.9(2)
C20 C19 C24 121.46(19)
C20 C19 N1 119.20(18)
C24 C19 N1 119.32(18)
C19 C20 C21 118.9(2)
C22 C21 C20 120.39(18)
C21 C22 C23 119.8(2)
C22 C23 C24 120.7(2)
C19 C24 C23 118.66(19)
C3 C2 H2A 127.0
N1 C2 H2A 127.0
N2 C3 H3A 124.6
C2 C3 H3A 124.6
C4 C5 H5A 109.7
C6 C5 H5A 109.7
C9 C5 H5A 109.7
C10 C6 H6A 107.1
C5 C6 H6A 107.1
C7 C6 H6A 107.1
C16 C7 H7A 109.6
C8 C7 H7A 109.6
C6 C7 H7A 109.6
C8 C9 H9A 110.9
C5 C9 H9A 110.9
C8 C9 H9B 110.9
C5 C9 H9B 110.9
H9A C9 H9B 108.9
C12 C11 H11A 119.3
C10 C11 H11A 119.3
C13 C12 H12A 120.6
C11 C12 H12A 120.6
C13 C14 H14A 120.5
C15 C14 H14A 120.5
C14 C15 H15A 119.4
C10 C15 H15A 119.4
C17 C16 H16A 118.1
C7 C16 H16A 118.1
C16 C17 H17A 120.0
C16 C17 H17B 120.0
H17A C17 H17B 120.0
C8 C18 H18A 120.0
C8 C18 H18B 120.0
H18A C18 H18B 120.0
C19 C20 H20A 120.5
C21 C20 H20A 120.5
C22 C21 H21A 119.8
C20 C21 H21A 119.8
C21 C22 H22A 120.1
C23 C22 H22A 120.1
C22 C23 H23A 119.6
C24 C23 H23A 119.6
C19 C24 H24A 120.7
C23 C24 H24A 120.7

loop_
_geom_bond_atom_site_label_1
_geom_bond_atom_site_label_2
_geom_bond_distance
Cl1 C13 1.748(2)
O1 C4 1.215(2)
N1 C2 1.373(2)
N1 C1 1.374(3)
N1 C19 1.442(3)
N2 C1 1.325(3)
N2 C3 1.362(2)
C1 C4 1.476(3)
C2 C3 1.365(3)
C4 C5 1.513(3)
C5 C6 1.540(2)
C5 C9 1.553(3)
C6 C10 1.514(3)
C6 C7 1.561(3)
C7 C16 1.500(3)
C7 C8 1.531(3)
C8 C18 1.311(3)
C8 C9 1.522(3)
C10 C15 1.391(3)
C10 C11 1.400(3)
C11 C12 1.388(3)
C12 C13 1.379(3)
C13 C14 1.384(3)
C14 C15 1.391(3)
C16 C17 1.314(3)
C19 C20 1.387(3)
C19 C24 1.388(3)
C20 C21 1.392(3)
C21 C22 1.386(3)
C22 C23 1.386(3)
C23 C24 1.390(3)
C2 H2A 0.9500
C3 H3A 0.9500
C5 H5A 1.0000
C6 H6A 1.0000
C7 H7A 1.0000
C9 H9A 0.9900
C9 H9B 0.9900
C11 H11A 0.9500
C12 H12A 0.9500
C14 H14A 0.9500
C15 H15A 0.9500
C16 H16A 0.9500
C17 H17A 0.9500
C17 H17B 0.9500
C18 H18A 0.9500
C18 H18B 0.9500
C20 H20A 0.9500
C21 H21A 0.9500
C22 H22A 0.9500
C23 H23A 0.9500
C24 H24A 0.9500

loop_
_geom_torsion_atom_site_label_1
_geom_torsion_atom_site_label_2
_geom_torsion_atom_site_label_3
_geom_torsion_atom_site_label_4
_geom_torsion
C3 N2 C1 N1 0.3(2)
C3 N2 C1 C4 173.55(19)
C2 N1 C1 N2 0.0(2)
C19 N1 C1 N2 -177.78(18)
C2 N1 C1 C4 -173.18(18)
C19 N1 C1 C4 9.1(3)
C1 N1 C2 C3 -0.3(2)
C19 N1 C2 C3 177.58(18)
C1 N2 C3 C2 -0.5(2)
N1 C2 C3 N2 0.5(2)
N2 C1 C4 O1 -165.8(2)
N1 C1 C4 O1 6.5(3)
N2 C1 C4 C5 13.7(3)
N1 C1 C4 C5 -174.01(19)
O1 C4 C5 C6 7.6(3)
C1 C4 C5 C6 -171.91(17)
O1 C4 C5 C9 -107.9(2)
C1 C4 C5 C9 72.6(2)
C4 C5 C6 C10 70.2(2)
C9 C5 C6 C10 -168.87(17)
C4 C5 C6 C7 -163.23(17)
C9 C5 C6 C7 -42.3(2)
C10 C6 C7 C16 45.0(2)
C5 C6 C7 C16 -84.1(2)
C10 C6 C7 C8 165.56(17)
C5 C6 C7 C8 36.5(2)
C16 C7 C8 C18 -75.6(3)
C6 C7 C8 C18 162.3(2)
C16 C7 C8 C9 104.9(2)
C6 C7 C8 C9 -17.1(2)
C18 C8 C9 C5 171.8(2)
C7 C8 C9 C5 -8.7(2)
C4 C5 C9 C8 152.66(17)
C6 C5 C9 C8 31.5(2)
C5 C6 C10 C15 30.7(3)
C7 C6 C10 C15 -90.1(2)
C5 C6 C10 C11 -152.13(18)
C7 C6 C10 C11 87.0(2)
C15 C10 C11 C12 2.8(3)
C6 C10 C11 C12 -174.52(18)
C10 C11 C12 C13 -1.7(3)
C11 C12 C13 C14 -0.5(3)
C11 C12 C13 Cl1 -179.60(16)
C12 C13 C14 C15 1.7(3)
Cl1 C13 C14 C15 -179.27(15)
C13 C14 C15 C10 -0.5(3)
C11 C10 C15 C14 -1.6(3)
C6 C10 C15 C14 175.52(18)
C8 C7 C16 C17 123.6(2)
C6 C7 C16 C17 -120.8(2)
C2 N1 C19 C20 61.4(3)
C1 N1 C19 C20 -121.2(2)
C2 N1 C19 C24 -117.1(2)
C1 N1 C19 C24 60.2(3)
C24 C19 C20 C21 -0.9(3)
N1 C19 C20 C21 -179.39(17)
C19 C20 C21 C22 -1.0(3)
C20 C21 C22 C23 1.0(3)
C21 C22 C23 C24 0.8(3)
C20 C19 C24 C23 2.6(3)
N1 C19 C24 C23 -178.84(18)
C22 C23 C24 C19 -2.6(3)
